data_4062410
loop_
_publ_author_name
'Niibayashi, Shota'
'Mitsui, Kaoru'
'Matsubara, Kouki'
'Nagashima, Hideo'

_publ_section_title
;
 Novel Titanium-Cobalt Complexes Formed by Reductive Cleavage of a Co-Co Bond
 in Co~2~(CO)~8~ by Titanocene tert-Butoxides: Synthesis, Characterization,
 and Mechanistic Aspects for Metal-Metal Bond Recombination
;
_journal_issue 24
_journal_name_full Organometallics
_journal_page_first 4885
_journal_page_last 4892
_journal_paper_doi 10.1021/om0340701
_journal_volume 22
_journal_year 2003
_chemical_formula_moiety 'C28 H39 Co O5 Ti'
_chemical_formula_sum 'C28 H39 Co O5 Ti'
_chemical_formula_weight 562.39
_space_group_IT_number 2
_space_group_name_Hall '-P 1'
_space_group_name_H-M_alt 'P -1'
_symmetry_cell_setting triclinic
_symmetry_Int_Tables_number 2
_symmetry_space_group_name_Hall '-P 1'
_symmetry_space_group_name_H-M 'P -1'
_cell_angle_alpha 109.38(4)
_cell_angle_beta 94.40(4)
_cell_angle_gamma 93.22(5)
_cell_formula_units_Z 8
_cell_length_a 9.026(5)
_cell_length_b 21.59(1)
_cell_length_c 30.62(1)
_cell_measurement_temperature 123.1
_cell_volume 5591(5)
_exptl_crystal_density_diffrn 1.336
_cod_database_code 4062410

loop_
_symmetry_equiv_pos_as_xyz
x,y,z
-x,-y,-z

loop_
_atom_site_label
_atom_site_type_symbol
_atom_site_fract_x
_atom_site_fract_y
_atom_site_fract_z
_atom_site_U_iso_or_equiv
_atom_site_adp_type
_atom_site_occupancy
_atom_site_symmetry_multiplicity
_atom_site_calc_flag
_atom_site_refinement_flags
_atom_site_disorder_assembly
_atom_site_disorder_group
Co(1) Co 0.04271(7) 0.85948(3) 1.10194(2) 0.0283(2) Uani 1.00 1 d . . .
Co(2) Co 0.45688(7) 0.64333(3) 0.88751(2) 0.0257(2) Uani 1.00 1 d . . .
Co(3) Co 0.56547(7) 0.74910(3) 0.61791(2) 0.0283(2) Uani 1.00 1 d . . .
Co(4) Co 0.93820(7) 0.75752(3) 0.38883(2) 0.0246(2) Uani 1.00 1 d . . .
Ti(5) Ti 1.14657(8) 0.55102(4) 0.38067(2) 0.0194(2) Uani 1.00 1 d . . .
Ti(6) Ti 0.23244(7) 0.66231(3) 1.12239(2) 0.0136(2) Uani 1.00 1 d . . .
Ti(7) Ti 0.35162(8) 0.95581(3) 0.62641(2) 0.0153(2) Uani 1.00 1 d . . .
Ti(8) Ti 0.18081(8) 0.82755(3) 0.87682(2) 0.0163(2) Uani 1.00 1 d . . .
O(1) O 0.7568(4) 0.7503(2) 0.3044(1) 0.059(1) Uani 1.00 1 d . . .
O(2) O 0.7824(5) 0.7194(2) 0.5495(1) 0.072(1) Uani 1.00 1 d . . .
O(3) O 0.7289(5) 0.7845(2) 0.7101(1) 0.076(2) Uani 1.00 1 d . . .
O(4) O 0.3746(5) 0.6298(2) 0.6056(2) 0.099(2) Uani 1.00 1 d . . .
O(5) O 0.5045(6) 0.5650(2) 0.7927(1) 0.087(2) Uani 1.00 1 d . . .
O(6) O -0.2109(5) 0.8414(2) 1.0327(1) 0.079(2) Uani 1.00 1 d . . .
O(7) O -0.0882(6) 0.9134(2) 1.1895(1) 0.096(2) Uani 1.00 1 d . . .
O(8) O 0.2874(5) 0.9486(2) 1.0946(2) 0.101(2) Uani 1.00 1 d . . .
O(9) O 0.1774(3) 0.7383(1) 1.09550(9) 0.0198(8) Uani 1.00 1 d . . .
O(10) O 0.4421(3) 0.9708(1) 0.68449(9) 0.0221(8) Uani 1.00 1 d . . .
O(11) O 0.1703(3) 0.7083(1) 1.17821(8) 0.0209(8) Uani 1.00 1 d . . .
O(12) O 0.3542(3) 0.7673(1) 0.88478(9) 0.0259(8) Uani 1.00 1 d . . .
O(13) O 0.2281(4) 0.5665(2) 0.9154(1) 0.039(1) Uani 1.00 1 d . . .
O(14) O 0.3967(3) 0.8546(1) 0.60674(9) 0.0207(8) Uani 1.00 1 d . . .
O(15) O 0.0549(3) 0.7547(1) 0.84754(9) 0.0213(8) Uani 1.00 1 d . . .
O(16) O 1.3031(3) 0.6050(1) 0.3767(1) 0.0278(8) Uani 1.00 1 d . . .
O(17) O 0.9986(3) 0.6233(1) 0.37946(9) 0.0256(8) Uani 1.00 1 d . . .
O(18) O 0.7199(4) 0.6676(2) 0.9551(1) 0.046(1) Uani 1.00 1 d . . .
O(22) O 1.2084(4) 0.8482(2) 0.4088(1) 0.050(1) Uani 1.00 1 d . . .
O(23) O 0.7684(4) 0.8046(2) 0.4685(1) 0.065(1) Uani 1.00 1 d . . .
C(1) C 0.3962(5) 0.7170(2) 0.8860(1) 0.024(1) Uani 1.00 1 d . . .
C(2) C 0.3189(5) 0.5962(2) 0.9047(1) 0.028(1) Uani 1.00 1 d . . .
C(3) C -0.0367(5) 0.9603(2) 0.9307(1) 0.028(1) Uani 1.00 1 d . . .
C(19) C 0.1508(4) 0.5601(2) 1.0548(1) 0.017(1) Uani 1.00 1 d . . .
C(20) C 0.4831(4) 0.9359(2) 0.5561(1) 0.022(1) Uani 1.00 1 d . . .
C(25) C -0.0282(4) 0.6256(2) 1.0910(1) 0.017(1) Uani 1.00 1 d . . .
C(27) C 0.0106(4) 0.8463(2) 0.9365(1) 0.022(1) Uani 1.00 1 d . . .
C(28) C 0.3928(4) 0.9867(2) 0.5558(1) 0.019(1) Uani 1.00 1 d . . .
C(29) C 0.4807(4) 0.7079(2) 1.1667(1) 0.023(1) Uani 1.00 1 d . . .
C(30) C 0.0583(4) 0.6088(2) 1.0523(1) 0.017(1) Uani 1.00 1 d . . .
C(31) C -0.1546(4) 0.6676(2) 1.0954(1) 0.026(1) Uani 1.00 1 d . . .
C(32) C 0.0365(5) 0.6321(2) 1.0115(1) 0.025(1) Uani 1.00 1 d . . .
C(33) C 0.2216(5) 0.5182(2) 1.0136(1) 0.027(1) Uani 1.00 1 d . . .
C(34) C 0.5203(5) 0.9688(2) 0.7272(1) 0.027(1) Uani 1.00 1 d . . .
C(35) C 0.2882(5) 0.9964(2) 0.8736(2) 0.035(1) Uani 1.00 1 d . . .
C(36) C 0.1424(4) 0.8870(2) 0.8230(1) 0.022(1) Uani 1.00 1 d . . .
C(37) C 0.1186(4) 0.8942(2) 0.6302(1) 0.020(1) Uani 1.00 1 d . . .
C(38) C 0.4377(4) 1.0413(2) 0.5969(1) 0.021(1) Uani 1.00 1 d . . .
C(39) C 0.4647(4) 0.8117(2) 0.6117(1) 0.023(1) Uani 1.00 1 d . . .
C(40) C 0.5916(4) 0.9604(2) 0.5959(1) 0.021(1) Uani 1.00 1 d . . .
C(41) C 0.0724(5) 0.8603(2) 0.5405(1) 0.031(1) Uani 1.00 1 d . . .
C(42) C 0.3302(5) 0.8192(2) 0.8116(1) 0.023(1) Uani 1.00 1 d . . .
C(43) C 0.9789(4) 0.6785(2) 0.3830(1) 0.022(1) Uani 1.00 1 d . . .
C(44) C 0.1149(5) 0.9596(2) 0.7173(1) 0.038(1) Uani 1.00 1 d . . .
C(45) C 0.4725(4) 0.6158(2) 1.1021(1) 0.019(1) Uani 1.00 1 d . . .
C(46) C 0.4806(5) 0.8711(2) 0.5173(1) 0.033(1) Uani 1.00 1 d . . .
C(47) C 0.3002(5) 0.9867(2) 0.5134(1) 0.031(1) Uani 1.00 1 d . . .
C(48) C 0.0157(4) 0.5873(2) 1.1183(1) 0.020(1) Uani 1.00 1 d . . .
C(51) C 1.0121(5) 0.5671(2) 0.4499(1) 0.032(1) Uani 1.00 1 d . . .
C(52) C 0.1130(5) 0.7556(2) 1.2169(1) 0.025(1) Uani 1.00 1 d . . .
C(53) C 1.0143(5) 0.5142(2) 0.3022(1) 0.025(1) Uani 1.00 1 d . . .
C(54) C 0.1856(5) 0.4933(2) 1.1125(1) 0.028(1) Uani 1.00 1 d . . .
C(55) C 0.4610(4) 0.6701(2) 1.0865(1) 0.019(1) Uani 1.00 1 d . . .
C(56) C 1.2641(5) 0.5738(2) 0.4600(1) 0.027(1) Uani 1.00 1 d . . .
C(57) C -0.0041(5) 0.9136(3) 0.8143(1) 0.036(1) Uani 1.00 1 d . . .
C(58) C 0.2596(5) 0.8632(2) 0.9613(1) 0.025(1) Uani 1.00 1 d . . .
C(59) C 0.1057(5) 0.8260(2) 0.6329(2) 0.033(1) Uani 1.00 1 d . . .
C(60) C 0.0312(4) 1.0162(2) 0.5719(1) 0.031(1) Uani 1.00 1 d . . .
C(61) C -0.0507(5) 0.5818(2) 1.1608(1) 0.030(1) Uani 1.00 1 d . . .
C(62) C 0.1038(4) 0.9110(2) 0.5883(1) 0.020(1) Uani 1.00 1 d . . .
C(63) C 0.1852(5) 0.8256(2) 0.7953(1) 0.023(1) Uani 1.00 1 d . . .
C(64) C -0.1088(6) 0.8491(2) 1.0593(2) 0.040(2) Uani 1.00 1 d . . .
C(65) C 1.0542(5) 0.5024(2) 0.4383(1) 0.030(1) Uani 1.00 1 d . . .
C(66) C 0.9617(5) 0.4699(2) 0.3242(1) 0.026(1) Uani 1.00 1 d . . .
C(68) C 0.1268(4) 1.0067(2) 0.6505(1) 0.021(1) Uani 1.00 1 d . . .
C(69) C 0.1201(5) 0.7874(2) 1.0983(1) 0.021(1) Uani 1.00 1 d . . .
C(70) C 0.0638(4) 0.9096(2) 0.9355(1) 0.023(1) Uani 1.00 1 d . . .
C(71) C 0.1312(5) 0.8179(2) 0.9518(1) 0.023(1) Uani 1.00 1 d . . .
C(72) C 0.5245(5) 0.5494(2) 1.0754(1) 0.030(1) Uani 1.00 1 d . . .
C(73) C 0.8346(5) 0.7872(2) 0.4370(2) 0.033(1) Uani 1.00 1 d . . .
C(74) C 0.3819(4) 0.8794(2) 0.8483(1) 0.023(1) Uani 1.00 1 d . . .
C(75) C 0.1274(4) 0.9533(2) 0.6679(1) 0.023(1) Uani 1.00 1 d . . .
C(76) C 0.6180(5) 0.6573(2) 0.9281(2) 0.034(1) Uani 1.00 1 d . . .
C(77) C 0.4717(4) 0.6388(2) 1.1512(1) 0.022(1) Uani 1.00 1 d . . .
C(78) C 0.2683(5) 0.9222(2) 0.8531(1) 0.023(1) Uani 1.00 1 d . . .
C(79) C 0.6573(5) 1.0742(2) 0.6613(1) 0.033(1) Uani 1.00 1 d . . .
C(80) C -0.1511(5) 0.8208(2) 0.9259(1) 0.035(1) Uani 1.00 1 d . . .
C(81) C 0.1256(5) 0.7565(2) 0.9644(1) 0.030(1) Uani 1.00 1 d . . .
C(82) C 1.0812(5) 0.4348(2) 0.3316(1) 0.026(1) Uani 1.00 1 d . . .
C(83) C 0.2187(4) 0.9206(2) 0.9535(1) 0.023(1) Uani 1.00 1 d . . .
C(84) C 0.4086(5) 0.8561(2) 0.9831(1) 0.037(1) Uani 1.00 1 d . . .
C(85) C 0.4667(5) 0.6719(2) 1.0380(1) 0.030(1) Uani 1.00 1 d . . .
C(86) C 0.9180(5) 0.5544(2) 0.2819(1) 0.041(2) Uani 1.00 1 d . . .
C(87) C 0.6977(6) 0.7305(2) 0.5766(2) 0.040(2) Uani 1.00 1 d . . .
C(88) C 0.1418(5) 0.7355(2) 1.2594(1) 0.038(1) Uani 1.00 1 d . . .
C(89) C 1.4113(5) 0.6571(2) 0.3762(2) 0.035(1) Uani 1.00 1 d . . .
C(91) C 1.3625(5) 0.4333(3) 0.3156(2) 0.046(2) Uani 1.00 1 d . . .
C(92) C 0.7240(4) 0.9240(2) 0.6030(1) 0.032(1) Uani 1.00 1 d . . .
C(93) C 0.4240(5) 0.7635(2) 0.7903(2) 0.036(1) Uani 1.00 1 d . . .
C(94) C 0.4840(5) 0.7981(2) 1.1273(2) 0.036(1) Uani 1.00 1 d . . .
C(95) C 1.1007(6) 0.8135(2) 0.4003(2) 0.035(1) Uani 1.00 1 d . . .
C(96) C 0.1307(4) 0.5488(2) 1.0976(1) 0.019(1) Uani 1.00 1 d . . .
C(97) C -0.0436(5) 0.6559(2) 0.8614(1) 0.039(1) Uani 1.00 1 d . . .
C(98) C 0.0994(5) 0.7804(2) 0.7522(1) 0.042(1) Uani 1.00 1 d . . .
C(99) C 0.3100(5) 0.9854(2) 0.9726(1) 0.034(1) Uani 1.00 1 d . . .
C(100) C 0.8305(5) 0.7559(2) 0.3376(2) 0.034(1) Uani 1.00 1 d . . .
C(101) C -0.0200(5) 0.6891(2) 0.8248(1) 0.025(1) Uani 1.00 1 d . . .
C(102) C 0.1883(7) 0.9146(3) 1.0967(2) 0.058(2) Uani 1.00 1 d . . .
C(103) C 0.1215(5) 1.0773(2) 0.6795(2) 0.037(1) Uani 1.00 1 d . . .
C(104) C 1.2092(5) 0.4596(2) 0.3168(1) 0.026(1) Uani 1.00 1 d . . .
C(105) C 0.5667(4) 1.0250(2) 0.6197(1) 0.019(1) Uani 1.00 1 d . . .
C(106) C 0.4941(5) 0.5983(3) 1.1823(2) 0.042(2) Uani 1.00 1 d . . .
C(107) C 1.5566(5) 0.6259(3) 0.3662(2) 0.057(2) Uani 1.00 1 d . . .
C(108) C 0.5097(5) 1.0330(2) 0.7657(1) 0.041(1) Uani 1.00 1 d . . .
C(109) C -0.1733(5) 0.6959(2) 0.8022(2) 0.040(1) Uani 1.00 1 d . . .
C(111) C 0.5394(4) 0.8950(2) 0.8724(2) 0.038(1) Uani 1.00 1 d . . .
C(112) C 0.4920(6) 0.5955(3) 0.8306(2) 0.050(2) Uani 1.00 1 d . . .
C(113) C 1.1431(5) 0.6114(2) 0.4645(1) 0.029(1) Uani 1.00 1 d . . .
C(114) C 0.4535(5) 0.9103(2) 0.7394(1) 0.034(1) Uani 1.00 1 d . . .
C(115) C 0.4514(6) 0.6770(3) 0.6105(2) 0.051(2) Uani 1.00 1 d . . .
C(116) C 1.1645(5) 0.5057(2) 0.2961(1) 0.026(1) Uani 1.00 1 d . . .
C(117) C 1.0720(6) 0.3691(2) 0.3394(2) 0.044(2) Uani 1.00 1 d . . .
C(118) C 0.3916(5) 1.1104(2) 0.6086(1) 0.030(1) Uani 1.00 1 d . . .
C(119) C 0.1910(5) 0.8236(2) 1.2251(1) 0.033(1) Uani 1.00 1 d . . .
C(120) C 0.0983(4) 0.9789(2) 0.6007(1) 0.020(1) Uani 1.00 1 d . . .
C(121) C -0.0545(4) 0.7595(2) 1.2059(1) 0.034(1) Uani 1.00 1 d . . .
C(122) C 0.4697(4) 0.7279(2) 1.1275(1) 0.024(1) Uani 1.00 1 d . . .
C(125) C 0.9510(6) 0.4432(3) 0.4348(2) 0.055(2) Uani 1.00 1 d . . .
C(126) C 0.5184(5) 0.7522(3) 1.2158(1) 0.044(1) Uani 1.00 1 d . . .
C(127) C 1.2126(5) 0.5058(2) 0.4413(1) 0.029(1) Uani 1.00 1 d . . .
C(128) C 0.6656(6) 0.7697(3) 0.6738(2) 0.050(2) Uani 1.00 1 d . . .
C(129) C 1.3107(6) 0.4522(2) 0.4394(2) 0.047(2) Uani 1.00 1 d . . .
C(130) C 1.1442(6) 0.6845(2) 0.4879(2) 0.052(2) Uani 1.00 1 d . . .
C(131) C 1.2539(5) 0.5313(3) 0.2656(1) 0.046(2) Uani 1.00 1 d . . .
C(132) C 0.8541(6) 0.5864(3) 0.4534(2) 0.055(2) Uani 1.00 1 d . . .
C(133) C 1.4254(5) 0.5982(3) 0.4777(2) 0.050(2) Uani 1.00 1 d . . .
C(135) C 0.6848(5) 0.9579(3) 0.7200(2) 0.044(2) Uani 1.00 1 d . . .
C(136) C 0.8002(5) 0.4563(3) 0.3285(1) 0.047(2) Uani 1.00 1 d . . .
C(137) C 0.0768(5) 0.6480(2) 0.7903(1) 0.035(1) Uani 1.00 1 d . . .
C(138) C -0.0352(7) 0.8933(3) 1.1553(2) 0.053(2) Uani 1.00 1 d . . .
C(139) C 1.3605(5) 0.6841(2) 0.3384(2) 0.042(2) Uani 1.00 1 d . . .
C(140) C 1.4244(6) 0.7135(2) 0.4221(2) 0.056(2) Uani 1.00 1 d . . .
H(1) H 1.3670(5) 0.4025(3) 0.3317(2) 0.054(2) Uiso 1.00 1 c . . .
H(2) H 1.3794(5) 0.4121(3) 0.2841(2) 0.054(2) Uiso 1.00 1 c . . .
H(3) H 1.4367(5) 0.4688(3) 0.3298(2) 0.054(2) Uiso 1.00 1 c . . .
H(4) H 1.3535(5) 0.5196(3) 0.2678(1) 0.057(2) Uiso 1.00 1 c . . .
H(5) H 1.2106(5) 0.5126(3) 0.2343(1) 0.057(2) Uiso 1.00 1 c . . .
H(6) H 1.2540(5) 0.5779(3) 0.2754(1) 0.057(2) Uiso 1.00 1 c . . .
H(7) H 0.8684(5) 0.5829(2) 0.3059(1) 0.050(2) Uiso 1.00 1 c . . .
H(8) H 0.9781(5) 0.5799(2) 0.2688(1) 0.050(2) Uiso 1.00 1 c . . .
H(9) H 0.8463(5) 0.5260(2) 0.2584(1) 0.049(2) Uiso 1.00 1 c . . .
H(10) H 0.7634(5) 0.4966(3) 0.3459(1) 0.055(2) Uiso 1.00 1 c . . .
H(11) H 0.7460(5) 0.4394(3) 0.2986(1) 0.054(2) Uiso 1.00 1 c . . .
H(12) H 0.7884(5) 0.4254(3) 0.3443(1) 0.054(2) Uiso 1.00 1 c . . .
H(13) H 0.9776(6) 0.3609(2) 0.3491(2) 0.053(2) Uiso 1.00 1 c . . .
H(14) H 1.0857(6) 0.3351(2) 0.3113(2) 0.053(2) Uiso 1.00 1 c . . .
H(15) H 1.1485(6) 0.3702(2) 0.3629(2) 0.053(2) Uiso 1.00 1 c . . .
H(16) H 1.5867(5) 0.6090(3) 0.3902(2) 0.073(3) Uiso 1.00 1 c . . .
H(17) H 1.5437(5) 0.5911(3) 0.3371(2) 0.073(3) Uiso 1.00 1 c . . .
H(18) H 1.6310(5) 0.6583(3) 0.3653(2) 0.073(3) Uiso 1.00 1 c . . .
H(19) H 1.4560(6) 0.6970(2) 0.4461(2) 0.063(2) Uiso 1.00 1 c . . .
H(20) H 1.4954(6) 0.7475(2) 0.4218(2) 0.063(2) Uiso 1.00 1 c . . .
H(21) H 1.3303(6) 0.7307(2) 0.4275(2) 0.063(2) Uiso 1.00 1 c . . .
H(22) H 1.4312(5) 0.7181(2) 0.3379(2) 0.054(2) Uiso 1.00 1 c . . .
H(23) H 1.3514(5) 0.6495(2) 0.3092(2) 0.054(2) Uiso 1.00 1 c . . .
H(24) H 1.2665(5) 0.7012(2) 0.3441(2) 0.054(2) Uiso 1.00 1 c . . .
H(25) H 0.8559(6) 0.6330(3) 0.4622(2) 0.071(2) Uiso 1.00 1 c . . .
H(26) H 0.7980(6) 0.5666(3) 0.4239(2) 0.071(2) Uiso 1.00 1 c . . .
H(27) H 0.8095(6) 0.5722(3) 0.4760(2) 0.071(2) Uiso 1.00 1 c . . .
H(28) H 0.9150(6) 0.4497(3) 0.4642(2) 0.065(2) Uiso 1.00 1 c . . .
H(29) H 0.8694(6) 0.4384(3) 0.4120(2) 0.065(2) Uiso 1.00 1 c . . .
H(30) H 1.0033(6) 0.4047(3) 0.4263(2) 0.065(2) Uiso 1.00 1 c . . .
H(31) H 1.2544(6) 0.4107(2) 0.4255(2) 0.060(2) Uiso 1.00 1 c . . .
H(32) H 1.3890(6) 0.4554(2) 0.4210(2) 0.060(2) Uiso 1.00 1 c . . .
H(33) H 1.3518(6) 0.4559(2) 0.4698(2) 0.060(2) Uiso 1.00 1 c . . .
H(34) H 1.4582(5) 0.5815(3) 0.5015(2) 0.061(2) Uiso 1.00 1 c . . .
H(35) H 1.4824(5) 0.5821(3) 0.4520(2) 0.061(2) Uiso 1.00 1 c . . .
H(36) H 1.4380(5) 0.6450(3) 0.4893(2) 0.061(2) Uiso 1.00 1 c . . .
H(37) H 1.1816(6) 0.6973(2) 0.5197(2) 0.060(2) Uiso 1.00 1 c . . .
H(38) H 1.2057(6) 0.7058(2) 0.4723(2) 0.060(2) Uiso 1.00 1 c . . .
H(39) H 1.0452(6) 0.6968(2) 0.4855(2) 0.060(2) Uiso 1.00 1 c . . .
H(40) H 0.4694(5) 1.1383(2) 0.6039(1) 0.038(2) Uiso 1.00 1 c . . .
H(41) H 0.3042(5) 1.1103(2) 0.5893(1) 0.038(2) Uiso 1.00 1 c . . .
H(42) H 0.3716(5) 1.1261(2) 0.6403(1) 0.038(2) Uiso 1.00 1 c . . .
H(43) H 0.2486(5) 1.0254(2) 0.5200(1) 0.039(2) Uiso 1.00 1 c . . .
H(44) H 0.3634(5) 0.9851(2) 0.4897(1) 0.039(2) Uiso 1.00 1 c . . .
H(45) H 0.2303(5) 0.9490(2) 0.5032(1) 0.039(2) Uiso 1.00 1 c . . .
H(46) H 0.3837(5) 0.8488(2) 0.5120(1) 0.039(2) Uiso 1.00 1 c . . .
H(47) H 0.5051(5) 0.8788(2) 0.4898(1) 0.039(2) Uiso 1.00 1 c . . .
H(48) H 0.5511(5) 0.8448(2) 0.5255(1) 0.039(2) Uiso 1.00 1 c . . .
H(49) H 0.7118(4) 0.8801(2) 0.5818(1) 0.044(2) Uiso 1.00 1 c . . .
H(50) H 0.8112(4) 0.9462(2) 0.5978(1) 0.044(2) Uiso 1.00 1 c . . .
H(51) H 0.7335(4) 0.9234(2) 0.6340(1) 0.044(2) Uiso 1.00 1 c . . .
H(52) H 0.7364(5) 1.0535(2) 0.6716(1) 0.039(2) Uiso 1.00 1 c . . .
H(53) H 0.6974(5) 1.1097(2) 0.6527(1) 0.039(2) Uiso 1.00 1 c . . .
H(54) H 0.5960(5) 1.0907(2) 0.6858(1) 0.039(2) Uiso 1.00 1 c . . .
H(55) H 0.6907(5) 0.9181(3) 0.6950(2) 0.056(2) Uiso 1.00 1 c . . .
H(56) H 0.7281(5) 0.9939(3) 0.7127(2) 0.056(2) Uiso 1.00 1 c . . .
H(57) H 0.7372(5) 0.9555(3) 0.7474(2) 0.056(2) Uiso 1.00 1 c . . .
H(58) H 0.3510(5) 0.9154(2) 0.7435(1) 0.043(2) Uiso 1.00 1 c . . .
H(59) H 0.4625(5) 0.8703(2) 0.7148(1) 0.043(2) Uiso 1.00 1 c . . .
H(60) H 0.5045(5) 0.9090(2) 0.7674(1) 0.043(2) Uiso 1.00 1 c . . .
H(61) H 0.5590(5) 1.0320(2) 0.7940(1) 0.047(2) Uiso 1.00 1 c . . .
H(62) H 0.5542(5) 1.0685(2) 0.7581(1) 0.047(2) Uiso 1.00 1 c . . .
H(63) H 0.4073(5) 1.0389(2) 0.7693(1) 0.047(2) Uiso 1.00 1 c . . .
H(64) H -0.0202(5) 0.8357(2) 0.5383(1) 0.037(2) Uiso 1.00 1 c . . .
H(65) H 0.0680(5) 0.8817(2) 0.5179(1) 0.037(2) Uiso 1.00 1 c . . .
H(66) H 0.1497(5) 0.8313(2) 0.5350(1) 0.037(2) Uiso 1.00 1 c . . .
H(67) H 0.0174(5) 0.8201(2) 0.6467(2) 0.042(2) Uiso 1.00 1 c . . .
H(68) H 0.1010(5) 0.7944(2) 0.6026(2) 0.042(2) Uiso 1.00 1 c . . .
H(69) H 0.1899(5) 0.8204(2) 0.6514(2) 0.042(2) Uiso 1.00 1 c . . .
H(70) H 0.1925(5) 0.9376(2) 0.7269(1) 0.047(2) Uiso 1.00 1 c . . .
H(71) H 0.1246(5) 1.0047(2) 0.7365(1) 0.047(2) Uiso 1.00 1 c . . .
H(72) H 0.0210(5) 0.9397(2) 0.7201(1) 0.047(2) Uiso 1.00 1 c . . .
H(73) H 0.2063(5) 1.0904(2) 0.7019(2) 0.043(2) Uiso 1.00 1 c . . .
H(74) H 0.1209(5) 1.1047(2) 0.6608(2) 0.043(2) Uiso 1.00 1 c . . .
H(75) H 0.0334(5) 1.0814(2) 0.6950(2) 0.043(2) Uiso 1.00 1 c . . .
H(76) H 0.0939(4) 1.0552(2) 0.5766(1) 0.042(2) Uiso 1.00 1 c . . .
H(77) H 0.0223(4) 0.9897(2) 0.5400(1) 0.042(2) Uiso 1.00 1 c . . .
H(78) H -0.0646(4) 1.0277(2) 0.5810(1) 0.042(2) Uiso 1.00 1 c . . .
H(79) H 0.0041(5) 0.7959(2) 0.7491(1) 0.053(2) Uiso 1.00 1 c . . .
H(80) H 0.1503(5) 0.7791(2) 0.7259(1) 0.053(2) Uiso 1.00 1 c . . .
H(81) H 0.0876(5) 0.7373(2) 0.7540(1) 0.053(2) Uiso 1.00 1 c . . .
H(82) H 0.3767(5) 0.7231(2) 0.7905(2) 0.046(2) Uiso 1.00 1 c . . .
H(83) H 0.4389(5) 0.7602(2) 0.7593(2) 0.046(2) Uiso 1.00 1 c . . .
H(84) H 0.5176(5) 0.7724(2) 0.8086(2) 0.046(2) Uiso 1.00 1 c . . .
H(85) H 0.5902(4) 0.8560(2) 0.8635(2) 0.047(2) Uiso 1.00 1 c . . .
H(86) H 0.5894(4) 0.9277(2) 0.8630(2) 0.047(2) Uiso 1.00 1 c . . .
H(87) H 0.5378(4) 0.9107(2) 0.9052(2) 0.047(2) Uiso 1.00 1 c . . .
H(88) H 0.3817(5) 1.0099(2) 0.8919(2) 0.044(2) Uiso 1.00 1 c . . .
H(89) H 0.2841(5) 1.0150(2) 0.8495(2) 0.044(2) Uiso 1.00 1 c . . .
H(90) H 0.2102(5) 1.0111(2) 0.8927(2) 0.044(2) Uiso 1.00 1 c . . .
H(91) H -0.0090(5) 0.9556(3) 0.8373(1) 0.048(2) Uiso 1.00 1 c . . .
H(92) H -0.0095(5) 0.9181(3) 0.7844(1) 0.048(2) Uiso 1.00 1 c . . .
H(93) H -0.0852(5) 0.8844(3) 0.8155(1) 0.048(2) Uiso 1.00 1 c . . .
H(94) H 0.4043(5) 0.9803(2) 0.9607(1) 0.039(2) Uiso 1.00 1 c . . .
H(95) H 0.2617(5) 1.0178(2) 0.9636(1) 0.039(2) Uiso 1.00 1 c . . .
H(96) H 0.3237(5) 0.9988(2) 1.0056(1) 0.039(2) Uiso 1.00 1 c . . .
H(97) H 0.3977(5) 0.8536(2) 1.0131(1) 0.044(2) Uiso 1.00 1 c . . .
H(98) H 0.4447(5) 0.8166(2) 0.9642(1) 0.044(2) Uiso 1.00 1 c . . .
H(99) H 0.4774(5) 0.8925(2) 0.9859(1) 0.044(2) Uiso 1.00 1 c . . .
H(100) H 0.0290(5) 0.7339(2) 0.9550(1) 0.039(2) Uiso 1.00 1 c . . .
H(101) H 0.1974(5) 0.7290(2) 0.9488(1) 0.039(2) Uiso 1.00 1 c . . .
H(102) H 0.1472(5) 0.7675(2) 0.9971(1) 0.039(2) Uiso 1.00 1 c . . .
H(103) H -0.2064(5) 0.8501(2) 0.9477(1) 0.045(2) Uiso 1.00 1 c . . .
H(104) H -0.1862(5) 0.8187(2) 0.8953(1) 0.045(2) Uiso 1.00 1 c . . .
H(105) H -0.1633(5) 0.7782(2) 0.9284(1) 0.045(2) Uiso 1.00 1 c . . .
H(106) H 0.0234(5) 0.9980(2) 0.9310(1) 0.037(2) Uiso 1.00 1 c . . .
H(107) H -0.0988(5) 0.9432(2) 0.9021(1) 0.037(2) Uiso 1.00 1 c . . .
H(108) H -0.0970(5) 0.9722(2) 0.9558(1) 0.037(2) Uiso 1.00 1 c . . .
H(109) H 0.0277(5) 0.6051(2) 0.7760(1) 0.041(2) Uiso 1.00 1 c . . .
H(110) H 0.0923(5) 0.6676(2) 0.7672(1) 0.041(2) Uiso 1.00 1 c . . .
H(111) H 0.1703(5) 0.6452(2) 0.8057(1) 0.041(2) Uiso 1.00 1 c . . .
H(112) H -0.1026(5) 0.6818(2) 0.8839(1) 0.047(2) Uiso 1.00 1 c . . .
H(113) H -0.0937(5) 0.6133(2) 0.8465(1) 0.047(2) Uiso 1.00 1 c . . .
H(114) H 0.0499(5) 0.6521(2) 0.8764(1) 0.047(2) Uiso 1.00 1 c . . .
H(115) H -0.2291(5) 0.7228(2) 0.8252(2) 0.047(2) Uiso 1.00 1 c . . .
H(116) H -0.1598(5) 0.7156(2) 0.7791(2) 0.048(2) Uiso 1.00 1 c . . .
H(117) H -0.2256(5) 0.6535(2) 0.7882(2) 0.047(2) Uiso 1.00 1 c . . .
H(118) H 0.4656(5) 0.5148(2) 1.0802(1) 0.036(2) Uiso 1.00 1 c . . .
H(119) H 0.5156(5) 0.5441(2) 1.0432(1) 0.035(2) Uiso 1.00 1 c . . .
H(120) H 0.6260(5) 0.5481(2) 1.0857(1) 0.035(2) Uiso 1.00 1 c . . .
H(121) H 0.5556(5) 0.6963(2) 1.0362(1) 0.037(2) Uiso 1.00 1 c . . .
H(122) H 0.4639(5) 0.6282(2) 1.0166(1) 0.037(2) Uiso 1.00 1 c . . .
H(123) H 0.3827(5) 0.6924(2) 1.0305(1) 0.037(2) Uiso 1.00 1 c . . .
H(124) H 0.5810(5) 0.8178(2) 1.1406(2) 0.043(2) Uiso 1.00 1 c . . .
H(125) H 0.4699(5) 0.7971(2) 1.0960(2) 0.042(2) Uiso 1.00 1 c . . .
H(126) H 0.4115(5) 0.8230(2) 1.1446(2) 0.042(2) Uiso 1.00 1 c . . .
H(127) H 0.5183(5) 0.7262(3) 1.2354(1) 0.049(2) Uiso 1.00 1 c . . .
H(128) H 0.6148(5) 0.7743(3) 1.2190(1) 0.049(2) Uiso 1.00 1 c . . .
H(129) H 0.4473(5) 0.7838(3) 1.2244(1) 0.049(2) Uiso 1.00 1 c . . .
H(130) H 0.4240(5) 0.6077(3) 1.2047(2) 0.055(2) Uiso 1.00 1 c . . .
H(131) H 0.4822(5) 0.5526(3) 1.1645(2) 0.055(2) Uiso 1.00 1 c . . .
H(132) H 0.5923(5) 0.6095(3) 1.1976(2) 0.055(2) Uiso 1.00 1 c . . .
H(133) H 0.1462(5) 0.4950(2) 0.9894(1) 0.030(2) Uiso 1.00 1 c . . .
H(134) H 0.2849(5) 0.5458(2) 1.0031(1) 0.030(2) Uiso 1.00 1 c . . .
H(135) H 0.2787(5) 0.4876(2) 1.0222(1) 0.030(2) Uiso 1.00 1 c . . .
H(136) H 0.1070(5) 0.4603(2) 1.1090(1) 0.035(2) Uiso 1.00 1 c . . .
H(137) H 0.2618(5) 0.4744(2) 1.0938(1) 0.035(2) Uiso 1.00 1 c . . .
H(138) H 0.2255(5) 0.5108(2) 1.1442(1) 0.036(2) Uiso 1.00 1 c . . .
H(139) H 0.0251(5) 0.5933(2) 1.1861(1) 0.036(2) Uiso 1.00 1 c . . .
H(140) H -0.1264(5) 0.6113(2) 1.1683(1) 0.036(2) Uiso 1.00 1 c . . .
H(141) H -0.0926(5) 0.5381(2) 1.1550(1) 0.036(2) Uiso 1.00 1 c . . .
H(142) H -0.1219(4) 0.7097(2) 1.0944(1) 0.031(2) Uiso 1.00 1 c . . .
H(143) H -0.2291(4) 0.6468(2) 1.0703(1) 0.031(2) Uiso 1.00 1 c . . .
H(144) H -0.1950(4) 0.6727(2) 1.1240(1) 0.031(2) Uiso 1.00 1 c . . .
H(145) H 0.1296(5) 0.6491(2) 1.0058(1) 0.030(2) Uiso 1.00 1 c . . .
H(146) H -0.0041(5) 0.5963(2) 0.9849(1) 0.030(2) Uiso 1.00 1 c . . .
H(147) H -0.0303(5) 0.6658(2) 1.0182(1) 0.030(2) Uiso 1.00 1 c . . .
H(148) H -0.0899(4) 0.7915(2) 1.2316(1) 0.038(2) Uiso 1.00 1 c . . .
H(149) H -0.0727(4) 0.7713(2) 1.1788(1) 0.038(2) Uiso 1.00 1 c . . .
H(150) H -0.1049(4) 0.7176(2) 1.2010(1) 0.038(2) Uiso 1.00 1 c . . .
H(151) H 0.2954(5) 0.8233(2) 1.2318(1) 0.037(2) Uiso 1.00 1 c . . .
H(152) H 0.1724(5) 0.8351(2) 1.1979(1) 0.037(2) Uiso 1.00 1 c . . .
H(153) H 0.1528(5) 0.8550(2) 1.2505(1) 0.037(2) Uiso 1.00 1 c . . .
H(154) H 0.0920(5) 0.6932(2) 1.2536(1) 0.047(2) Uiso 1.00 1 c . . .
H(155) H 0.2459(5) 0.7339(2) 1.2657(1) 0.046(2) Uiso 1.00 1 c . . .
H(156) H 0.1053(5) 0.7665(2) 1.2855(1) 0.046(2) Uiso 1.00 1 c . . .

loop_
_atom_site_aniso_label
_atom_site_aniso_U_11
_atom_site_aniso_U_22
_atom_site_aniso_U_33
_atom_site_aniso_U_12
_atom_site_aniso_U_13
_atom_site_aniso_U_23
Co(1) 0.0372(4) 0.0163(3) 0.0329(4) 0.0114(3) 0.0037(3) 0.0089(3)
Co(2) 0.0280(4) 0.0229(3) 0.0333(4) 0.0119(3) 0.0116(3) 0.0154(3)
Co(3) 0.0239(4) 0.0217(3) 0.0430(4) 0.0078(3) 0.0057(3) 0.0146(3)
Co(4) 0.0266(4) 0.0214(3) 0.0270(3) 0.0071(3) 0.0036(3) 0.0088(3)
Ti(5) 0.0204(4) 0.0186(4) 0.0191(4) 0.0033(3) 0.0006(3) 0.0061(3)
Ti(6) 0.0124(4) 0.0126(4) 0.0154(4) 0.0016(3) 0.0014(3) 0.0040(3)
Ti(7) 0.0144(4) 0.0144(4) 0.0171(4) 0.0022(3) 0.0032(3) 0.0047(3)
Ti(8) 0.0155(4) 0.0147(4) 0.0199(4) 0.0018(3) 0.0007(3) 0.0073(3)
O(1) 0.058(3) 0.080(3) 0.045(2) 0.008(2) -0.011(2) 0.030(2)
O(2) 0.062(3) 0.067(3) 0.084(3) 0.016(2) 0.044(2) 0.013(2)
O(3) 0.085(3) 0.083(3) 0.062(3) 0.034(3) -0.021(2) 0.028(3)
O(4) 0.051(3) 0.069(3) 0.193(5) -0.020(2) 0.002(3) 0.073(3)
O(5) 0.142(4) 0.069(3) 0.053(3) 0.028(3) 0.062(3) 0.009(2)
O(6) 0.071(3) 0.100(4) 0.055(3) 0.038(3) -0.020(2) 0.013(2)
O(7) 0.177(5) 0.082(3) 0.044(2) 0.088(3) 0.045(3) 0.022(2)
O(8) 0.051(3) 0.041(3) 0.220(6) -0.004(2) 0.011(3) 0.058(3)
O(9) 0.017(2) 0.014(1) 0.027(2) 0.003(1) -0.001(1) 0.007(1)
O(10) 0.020(2) 0.028(2) 0.018(1) 0.001(1) -0.000(1) 0.007(1)
O(11) 0.019(2) 0.024(2) 0.018(1) 0.002(1) 0.007(1) 0.004(1)
O(12) 0.026(2) 0.024(2) 0.033(2) 0.010(1) 0.004(1) 0.016(1)
O(13) 0.038(2) 0.036(2) 0.049(2) 0.002(2) 0.015(2) 0.020(2)
O(14) 0.020(2) 0.019(2) 0.027(2) 0.004(1) 0.004(1) 0.012(1)
O(15) 0.024(2) 0.018(1) 0.021(1) -0.005(1) 0.001(1) 0.006(1)
O(16) 0.019(2) 0.027(2) 0.037(2) -0.004(1) 0.004(1) 0.011(1)
O(17) 0.030(2) 0.020(2) 0.027(2) 0.009(1) 0.002(1) 0.008(1)
O(18) 0.031(2) 0.060(2) 0.059(2) 0.013(2) 0.006(2) 0.034(2)
O(22) 0.041(2) 0.041(2) 0.067(2) -0.010(2) 0.005(2) 0.018(2)
O(23) 0.033(2) 0.110(4) 0.039(2) 0.017(2) 0.009(2) 0.006(2)
C(1) 0.021(2) 0.030(3) 0.023(2) 0.003(2) 0.004(2) 0.012(2)
C(2) 0.032(3) 0.026(3) 0.030(2) 0.016(2) 0.008(2) 0.012(2)
C(3) 0.033(3) 0.025(2) 0.032(2) 0.011(2) 0.011(2) 0.016(2)
C(19) 0.014(2) 0.013(2) 0.021(2) -0.002(2) -0.000(2) 0.002(2)
C(20) 0.020(2) 0.025(2) 0.021(2) 0.002(2) 0.008(2) 0.008(2)
C(25) 0.012(2) 0.014(2) 0.023(2) -0.004(2) -0.005(2) 0.005(2)
C(27) 0.022(2) 0.023(2) 0.021(2) 0.007(2) 0.007(2) 0.005(2)
C(28) 0.014(2) 0.028(2) 0.019(2) 0.001(2) 0.004(2) 0.012(2)
C(29) 0.008(2) 0.035(3) 0.024(2) 0.001(2) 0.002(2) 0.009(2)
C(30) 0.017(2) 0.015(2) 0.016(2) -0.004(2) -0.002(2) 0.003(2)
C(31) 0.018(2) 0.025(2) 0.035(2) 0.004(2) 0.000(2) 0.009(2)
C(32) 0.024(2) 0.022(2) 0.029(2) 0.001(2) -0.002(2) 0.009(2)
C(33) 0.026(2) 0.021(2) 0.028(2) -0.000(2) 0.003(2) 0.003(2)
C(34) 0.030(3) 0.033(3) 0.020(2) -0.006(2) -0.003(2) 0.013(2)
C(35) 0.040(3) 0.022(2) 0.049(3) 0.004(2) 0.008(2) 0.017(2)
C(36) 0.024(2) 0.025(2) 0.027(2) 0.001(2) 0.004(2) 0.021(2)
C(37) 0.007(2) 0.026(2) 0.029(2) 0.001(2) 0.005(2) 0.011(2)
C(38) 0.015(2) 0.021(2) 0.027(2) -0.001(2) 0.008(2) 0.010(2)
C(39) 0.018(2) 0.023(2) 0.028(2) -0.003(2) 0.003(2) 0.008(2)
C(40) 0.017(2) 0.029(2) 0.023(2) 0.000(2) 0.005(2) 0.017(2)
C(41) 0.026(3) 0.038(3) 0.029(2) -0.002(2) -0.001(2) 0.010(2)
C(42) 0.027(2) 0.020(2) 0.027(2) 0.004(2) 0.013(2) 0.012(2)
C(43) 0.020(2) 0.027(2) 0.019(2) 0.005(2) 0.001(2) 0.009(2)
C(44) 0.032(3) 0.059(3) 0.026(2) 0.004(2) 0.011(2) 0.015(2)
C(45) 0.009(2) 0.019(2) 0.029(2) 0.004(2) -0.002(2) 0.006(2)
C(46) 0.032(3) 0.033(3) 0.032(3) 0.007(2) 0.015(2) 0.006(2)
C(47) 0.029(3) 0.044(3) 0.023(2) 0.000(2) 0.001(2) 0.016(2)
C(48) 0.017(2) 0.017(2) 0.023(2) -0.004(2) 0.002(2) 0.004(2)
C(51) 0.035(3) 0.043(3) 0.018(2) 0.013(2) 0.003(2) 0.010(2)
C(52) 0.022(2) 0.025(2) 0.026(2) 0.002(2) 0.008(2) 0.002(2)
C(53) 0.033(3) 0.025(2) 0.015(2) 0.008(2) -0.000(2) 0.005(2)
C(54) 0.028(3) 0.021(2) 0.039(3) 0.002(2) 0.005(2) 0.016(2)
C(55) 0.004(2) 0.028(2) 0.025(2) -0.002(2) 0.002(2) 0.008(2)
C(56) 0.037(3) 0.029(2) 0.018(2) 0.003(2) -0.007(2) 0.015(2)
C(57) 0.026(3) 0.058(3) 0.036(3) 0.015(2) 0.007(2) 0.031(3)
C(58) 0.029(3) 0.025(2) 0.018(2) 0.004(2) -0.004(2) 0.006(2)
C(59) 0.025(3) 0.029(3) 0.051(3) -0.002(2) 0.007(2) 0.022(2)
C(60) 0.020(2) 0.040(3) 0.045(3) 0.011(2) 0.005(2) 0.027(2)
C(61) 0.025(3) 0.032(3) 0.033(2) -0.006(2) 0.011(2) 0.010(2)
C(62) 0.011(2) 0.020(2) 0.024(2) -0.002(2) 0.004(2) 0.002(2)
C(63) 0.029(3) 0.027(2) 0.021(2) -0.003(2) 0.003(2) 0.017(2)
C(64) 0.053(4) 0.034(3) 0.036(3) 0.023(3) 0.008(3) 0.011(2)
C(65) 0.038(3) 0.034(3) 0.020(2) -0.003(2) 0.002(2) 0.012(2)
C(66) 0.024(3) 0.032(3) 0.018(2) -0.001(2) 0.002(2) 0.002(2)
C(68) 0.015(2) 0.019(2) 0.028(2) 0.003(2) 0.007(2) 0.006(2)
C(69) 0.022(2) 0.021(2) 0.019(2) 0.001(2) 0.004(2) 0.004(2)
C(70) 0.022(2) 0.024(2) 0.022(2) 0.003(2) 0.004(2) 0.007(2)
C(71) 0.029(2) 0.025(2) 0.014(2) 0.005(2) 0.005(2) 0.006(2)
C(72) 0.017(2) 0.029(3) 0.043(3) 0.006(2) 0.004(2) 0.011(2)
C(73) 0.025(3) 0.038(3) 0.034(3) 0.010(2) 0.002(2) 0.009(2)
C(74) 0.016(2) 0.025(2) 0.034(2) 0.003(2) 0.007(2) 0.018(2)
C(75) 0.012(2) 0.030(2) 0.026(2) -0.000(2) 0.006(2) 0.007(2)
C(76) 0.031(3) 0.032(3) 0.052(3) 0.015(2) 0.017(2) 0.028(2)
C(77) 0.008(2) 0.035(3) 0.028(2) 0.004(2) -0.002(2) 0.019(2)
C(78) 0.022(2) 0.021(2) 0.029(2) 0.002(2) 0.007(2) 0.013(2)
C(79) 0.033(3) 0.033(3) 0.031(2) -0.009(2) -0.004(2) 0.012(2)
C(80) 0.030(3) 0.034(3) 0.048(3) 0.008(2) 0.012(2) 0.020(2)
C(81) 0.044(3) 0.028(2) 0.025(2) 0.008(2) 0.005(2) 0.018(2)
C(82) 0.036(3) 0.023(2) 0.016(2) 0.001(2) 0.001(2) 0.003(2)
C(83) 0.023(2) 0.022(2) 0.021(2) 0.003(2) 0.000(2) 0.002(2)
C(84) 0.038(3) 0.038(3) 0.033(3) 0.005(2) -0.013(2) 0.012(2)
C(85) 0.023(2) 0.043(3) 0.027(2) 0.000(2) 0.001(2) 0.016(2)
C(86) 0.050(3) 0.045(3) 0.028(3) 0.016(3) 0.002(2) 0.012(2)
C(87) 0.040(3) 0.024(3) 0.056(3) 0.006(2) 0.008(3) 0.011(3)
C(88) 0.041(3) 0.050(3) 0.024(2) 0.008(2) 0.010(2) 0.015(2)
C(89) 0.025(3) 0.029(3) 0.049(3) -0.005(2) -0.002(2) 0.012(2)
C(91) 0.034(3) 0.053(4) 0.048(3) 0.019(3) 0.006(2) 0.011(3)
C(92) 0.021(2) 0.039(3) 0.048(3) 0.008(2) 0.005(2) 0.028(2)
C(93) 0.042(3) 0.029(3) 0.043(3) 0.012(2) 0.022(2) 0.017(2)
C(94) 0.019(3) 0.026(2) 0.061(3) -0.003(2) 0.003(2) 0.013(2)
C(95) 0.036(3) 0.034(3) 0.038(3) 0.007(2) 0.006(2) 0.018(2)
C(96) 0.020(2) 0.012(2) 0.024(2) -0.003(2) 0.000(2) 0.005(2)
C(97) 0.039(3) 0.035(3) 0.044(3) -0.014(2) -0.006(2) 0.019(2)
C(98) 0.049(3) 0.052(3) 0.029(3) -0.013(3) -0.003(2) 0.024(2)
C(99) 0.035(3) 0.026(3) 0.036(3) 0.000(2) -0.007(2) 0.007(2)
C(100) 0.036(3) 0.037(3) 0.034(3) 0.009(2) 0.003(2) 0.017(2)
C(101) 0.030(3) 0.018(2) 0.027(2) -0.012(2) -0.002(2) 0.009(2)
C(102) 0.055(4) 0.024(3) 0.102(5) 0.017(3) -0.004(3) 0.029(3)
C(103) 0.035(3) 0.027(3) 0.045(3) 0.007(2) 0.020(2) 0.003(2)
C(104) 0.024(2) 0.028(2) 0.024(2) 0.009(2) 0.003(2) 0.002(2)
C(105) 0.015(2) 0.023(2) 0.021(2) -0.004(2) 0.004(2) 0.009(2)
C(106) 0.024(3) 0.065(4) 0.048(3) 0.005(2) -0.002(2) 0.033(3)
C(107) 0.022(3) 0.058(4) 0.102(5) -0.000(3) 0.005(3) 0.044(4)
C(108) 0.047(3) 0.041(3) 0.029(2) -0.011(2) -0.001(2) 0.007(2)
C(109) 0.039(3) 0.036(3) 0.043(3) -0.012(2) -0.014(2) 0.020(2)
C(111) 0.016(2) 0.043(3) 0.058(3) -0.000(2) 0.007(2) 0.021(3)
C(112) 0.062(4) 0.038(3) 0.060(4) 0.015(3) 0.030(3) 0.023(3)
C(113) 0.042(3) 0.025(2) 0.018(2) 0.008(2) 0.002(2) 0.004(2)
C(114) 0.038(3) 0.037(3) 0.033(3) 0.000(2) 0.002(2) 0.023(2)
C(115) 0.031(3) 0.046(3) 0.088(4) 0.007(3) 0.004(3) 0.040(3)
C(116) 0.031(3) 0.026(2) 0.019(2) 0.002(2) 0.005(2) 0.005(2)
C(117) 0.075(4) 0.020(2) 0.036(3) 0.003(2) -0.004(3) 0.010(2)
C(118) 0.034(3) 0.021(2) 0.039(3) 0.002(2) 0.006(2) 0.015(2)
C(119) 0.038(3) 0.027(2) 0.027(2) 0.003(2) 0.003(2) -0.001(2)
C(120) 0.011(2) 0.026(2) 0.027(2) 0.005(2) 0.008(2) 0.012(2)
C(121) 0.022(2) 0.033(3) 0.040(3) 0.004(2) 0.011(2) 0.001(2)
C(122) 0.008(2) 0.018(2) 0.039(3) -0.005(2) 0.003(2) 0.001(2)
C(125) 0.072(4) 0.063(4) 0.027(3) -0.030(3) -0.002(3) 0.019(3)
C(126) 0.020(3) 0.068(4) 0.033(3) 0.005(2) 0.000(2) 0.002(2)
C(127) 0.036(3) 0.031(3) 0.021(2) 0.007(2) 0.003(2) 0.011(2)
C(128) 0.044(3) 0.052(4) 0.056(4) 0.028(3) 0.007(3) 0.017(3)
C(129) 0.070(4) 0.041(3) 0.038(3) 0.027(3) -0.006(3) 0.024(2)
C(130) 0.076(4) 0.037(3) 0.036(3) 0.014(3) 0.011(3) 0.001(2)
C(131) 0.044(3) 0.061(4) 0.038(3) -0.009(3) 0.006(2) 0.024(3)
C(132) 0.054(4) 0.085(4) 0.038(3) 0.026(3) 0.019(3) 0.030(3)
C(133) 0.042(3) 0.061(4) 0.050(3) -0.005(3) -0.019(3) 0.029(3)
C(135) 0.032(3) 0.064(4) 0.045(3) -0.002(3) -0.008(2) 0.035(3)
C(136) 0.037(3) 0.070(4) 0.029(3) -0.008(3) -0.010(2) 0.014(3)
C(137) 0.048(3) 0.021(2) 0.033(3) -0.004(2) -0.004(2) 0.007(2)
C(138) 0.085(5) 0.030(3) 0.042(3) 0.026(3) 0.000(3) 0.005(3)
C(139) 0.043(3) 0.040(3) 0.052(3) 0.002(2) 0.007(2) 0.028(3)
C(140) 0.061(4) 0.033(3) 0.063(4) -0.018(3) -0.015(3) 0.012(3)

loop_
_geom_bond_atom_site_label_1
_geom_bond_atom_site_label_2
_geom_bond_distance
_geom_bond_publ_flag
_geom_bond_site_symmetry_1
_geom_bond_site_symmetry_2
Co(1) C(64) 1.768(5) yes . .
Co(1) C(69) 1.715(4) yes . .
Co(1) C(102) 1.776(6) yes . .
Co(1) C(138) 1.771(6) yes . .
Co(2) C(1) 1.724(5) yes . .
Co(2) C(2) 1.782(5) yes . .
Co(2) C(76) 1.782(5) yes . .
Co(2) C(112) 1.769(5) yes . .
Co(3) C(39) 1.723(5) yes . .
Co(3) C(87) 1.770(5) yes . .
Co(3) C(115) 1.756(6) yes . .
Co(3) C(128) 1.776(6) yes . .
Co(4) C(43) 1.720(5) yes . .
Co(4) C(73) 1.763(5) yes . .
Co(4) C(95) 1.782(5) yes . .
Co(4) C(100) 1.770(5) yes . .
Ti(5) O(16) 1.817(3) yes . .
Ti(5) O(17) 2.117(3) yes . .
Ti(5) C(51) 2.457(5) yes . .
Ti(5) C(53) 2.454(4) yes . .
Ti(5) C(56) 2.453(4) yes . .
Ti(5) C(65) 2.502(5) yes . .
Ti(5) C(66) 2.462(4) yes . .
Ti(5) C(82) 2.470(4) yes . .
Ti(5) C(104) 2.402(4) yes . .
Ti(5) C(113) 2.468(4) yes . .
Ti(5) C(116) 2.467(4) yes . .
Ti(5) C(127) 2.418(5) yes . .
Ti(6) O(9) 2.130(3) yes . .
Ti(6) O(11) 1.818(2) yes . .
Ti(6) C(19) 2.499(3) yes . .
Ti(6) C(25) 2.455(3) yes . .
Ti(6) C(29) 2.496(4) yes . .
Ti(6) C(30) 2.458(3) yes . .
Ti(6) C(45) 2.475(4) yes . .
Ti(6) C(48) 2.436(4) yes . .
Ti(6) C(55) 2.434(4) yes . .
Ti(6) C(77) 2.414(4) yes . .
Ti(6) C(96) 2.414(4) yes . .
Ti(6) C(122) 2.465(4) yes . .
Ti(7) O(10) 1.817(3) yes . .
Ti(7) O(14) 2.136(3) yes . .
Ti(7) C(20) 2.463(4) yes . .
Ti(7) C(37) 2.456(4) yes . .
Ti(7) C(38) 2.426(5) yes . .
Ti(7) C(40) 2.433(4) yes . .
Ti(7) C(62) 2.430(3) yes . .
Ti(7) C(68) 2.410(4) yes . .
Ti(7) C(75) 2.478(4) yes . .
Ti(7) C(105) 2.445(4) yes . .
Ti(7) C(120) 2.492(4) yes . .
Ti(8) O(12) 2.140(3) yes . .
Ti(8) O(15) 1.810(2) yes . .
Ti(8) C(27) 2.423(4) yes . .
Ti(8) C(36) 2.417(5) yes . .
Ti(8) C(42) 2.458(4) yes . .
Ti(8) C(58) 2.475(4) yes . .
Ti(8) C(63) 2.486(4) yes . .
Ti(8) C(70) 2.424(4) yes . .
Ti(8) C(71) 2.446(4) yes . .
Ti(8) C(74) 2.443(4) yes . .
Ti(8) C(78) 2.492(5) yes . .
O(1) C(100) 1.138(6) yes . .
O(2) C(87) 1.148(7) yes . .
O(3) C(128) 1.144(7) yes . .
O(4) C(115) 1.159(7) yes . .
O(5) C(112) 1.146(7) yes . .
O(6) C(64) 1.147(6) yes . .
O(7) C(138) 1.147(7) yes . .
O(8) C(102) 1.144(8) yes . .
O(9) C(69) 1.186(5) yes . .
O(10) C(34) 1.453(5) yes . .
O(11) C(52) 1.437(5) yes . .
O(12) C(1) 1.181(6) yes . .
O(13) C(2) 1.146(6) yes . .
O(14) C(39) 1.184(5) yes . .
O(15) C(101) 1.453(4) yes . .
O(16) C(89) 1.453(6) yes . .
O(17) C(43) 1.185(5) yes . .
O(18) C(76) 1.147(6) yes . .
O(22) C(95) 1.150(6) yes . .
O(23) C(73) 1.143(6) yes . .
C(3) C(70) 1.497(6) yes . .
C(19) C(30) 1.397(6) yes . .
C(19) C(33) 1.500(5) yes . .
C(19) C(96) 1.432(6) yes . .
C(20) C(28) 1.404(6) yes . .
C(20) C(40) 1.435(5) yes . .
C(20) C(46) 1.502(5) yes . .
C(25) C(30) 1.426(5) yes . .
C(25) C(31) 1.484(5) yes . .
C(25) C(48) 1.407(6) yes . .
C(27) C(70) 1.433(6) yes . .
C(27) C(71) 1.403(6) yes . .
C(27) C(80) 1.502(6) yes . .
C(28) C(38) 1.422(5) yes . .
C(28) C(47) 1.489(6) yes . .
C(29) C(77) 1.404(6) yes . .
C(29) C(122) 1.402(7) yes . .
C(29) C(126) 1.491(5) yes . .
C(30) C(32) 1.497(6) yes . .
C(34) C(108) 1.506(5) yes . .
C(34) C(114) 1.536(7) yes . .
C(34) C(135) 1.537(6) yes . .
C(35) C(78) 1.510(5) yes . .
C(36) C(57) 1.512(6) yes . .
C(36) C(63) 1.410(5) yes . .
C(36) C(78) 1.412(5) yes . .
C(37) C(59) 1.501(7) yes . .
C(37) C(62) 1.442(6) yes . .
C(37) C(75) 1.400(5) yes . .
C(38) C(105) 1.433(6) yes . .
C(38) C(118) 1.504(6) yes . .
C(40) C(92) 1.508(6) yes . .
C(40) C(105) 1.381(5) yes . .
C(41) C(62) 1.504(5) yes . .
C(42) C(63) 1.396(6) yes . .
C(42) C(74) 1.433(5) yes . .
C(42) C(93) 1.505(6) yes . .
C(44) C(75) 1.487(6) yes . .
C(45) C(55) 1.410(6) yes . .
C(45) C(72) 1.515(5) yes . .
C(45) C(77) 1.419(6) yes . .
C(48) C(61) 1.511(6) yes . .
C(48) C(96) 1.422(5) yes . .
C(51) C(65) 1.404(7) yes . .
C(51) C(113) 1.422(6) yes . .
C(51) C(132) 1.509(7) yes . .
C(52) C(88) 1.511(7) yes . .
C(52) C(119) 1.526(6) yes . .
C(52) C(121) 1.537(6) yes . .
C(53) C(66) 1.422(7) yes . .
C(53) C(86) 1.499(7) yes . .
C(53) C(116) 1.396(6) yes . .
C(54) C(96) 1.511(7) yes . .
C(55) C(85) 1.503(6) yes . .
C(55) C(122) 1.439(5) yes . .
C(56) C(113) 1.386(6) yes . .
C(56) C(127) 1.422(6) yes . .
C(56) C(133) 1.514(6) yes . .
C(58) C(71) 1.420(6) yes . .
C(58) C(83) 1.399(7) yes . .
C(58) C(84) 1.494(6) yes . .
C(60) C(120) 1.495(7) yes . .
C(62) C(120) 1.391(6) yes . .
C(63) C(98) 1.483(5) yes . .
C(65) C(125) 1.507(7) yes . .
C(65) C(127) 1.421(7) yes . .
C(66) C(82) 1.400(6) yes . .
C(66) C(136) 1.496(6) yes . .
C(68) C(75) 1.423(7) yes . .
C(68) C(103) 1.493(5) yes . .
C(68) C(120) 1.437(5) yes . .
C(70) C(83) 1.439(5) yes . .
C(71) C(81) 1.497(6) yes . .
C(74) C(78) 1.402(6) yes . .
C(74) C(111) 1.516(5) yes . .
C(77) C(106) 1.502(8) yes . .
C(79) C(105) 1.506(5) yes . .
C(82) C(104) 1.415(6) yes . .
C(82) C(117) 1.513(7) yes . .
C(83) C(99) 1.494(6) yes . .
C(89) C(107) 1.513(7) yes . .
C(89) C(139) 1.514(8) yes . .
C(89) C(140) 1.514(6) yes . .
C(91) C(104) 1.523(6) yes . .
C(94) C(122) 1.516(6) yes . .
C(97) C(101) 1.538(7) yes . .
C(101) C(109) 1.536(6) yes . .
C(101) C(137) 1.508(6) yes . .
C(104) C(116) 1.405(7) yes . .
C(113) C(130) 1.499(6) yes . .
C(116) C(131) 1.495(7) yes . .
C(127) C(129) 1.486(7) yes . .
